data_2103199
loop_
_publ_author_name
'Marsh, Richard E.'
'Kapon, Moshe'
'Hu, Shengzhi'
'Herbstein, Frank H.'

_publ_section_title
;
 Some 60 new space-group corrections
;
_journal_issue 1
_journal_name_full 'Acta Crystallographica Section B'
_journal_page_first 62
_journal_page_last 77
_journal_paper_doi 10.1107/S0108768101017128
_journal_volume 58
_journal_year 2002
_chemical_formula_structural '[C (N H2)3]2 Ti F6'
_chemical_formula_sum 'C2 H12 F6 N6 Ti'
_chemical_name_systematic 'Bis-guanidinium  hexafluorotitanium'
_space_group_IT_number 12
_symmetry_cell_setting monoclinic
_symmetry_space_group_name_Hall '-C 2y'
_symmetry_space_group_name_H-M 'C 1 2/m 1'
_cell_angle_alpha 90.00
_cell_angle_beta 114.45
_cell_angle_gamma 90.00
_cell_formula_units_Z 2
_cell_length_a 12.869
_cell_length_b 7.378
_cell_length_c 6.243
_cell_volume 539.600
_cod_data_source_file bm0047.cif
_cod_data_source_block CSD_CIF_Table_38S
_cod_depositor_comments
;
 Adding the _cell_formula_units_Z data item after consulting the original
 publication.

 Antanas Vaitkus,
 2017-08-04

 Marking attached hydrogen atoms.

 Antanas Vaitkus,
 2017-03-27
;
_cod_original_sg_symbol_H-M 'C2/m   '
_cod_original_formula_sum C(NH2)3]2TiF6
_cod_database_code 2103199

loop_
_symmetry_equiv_pos_as_xyz
'x, y, z'
'-x, y, -z'
'x+1/2, y+1/2, z'
'-x+1/2, y+1/2, -z'
'-x, -y, -z'
'x, -y, z'
'-x+1/2, -y+1/2, -z'
'x+1/2, -y+1/2, z'

loop_
_atom_site_label
_atom_site_fract_x
_atom_site_fract_y
_atom_site_fract_z
_atom_site_attached_hydrogens
Ti1 .0 .5 .0 0
F1 .1572 .5 .1721 0
F3 .0160 .3218 -.1938 0
N1 .2230 .3442 -.2762 2
N2 .3784 .5 -.2709 2
C2 .2748 .5 -.2728 0

loop_
_atom_type_symbol
C
Ti
F
N
